data_1100099
loop_
_publ_author_name
'Fleet, M. E.'
'Knipe, S. W.'

_publ_section_title
;
 Structure of magnesium hydroxide sulfate (2(Mg S O4) . (Mg (O H)2)) and
 solid solution in magnesium hydroxide sulfate hydrate and caminite
;
_journal_issue 3
_journal_name_full 'Acta Crystallographica B (39,1983-)'
_journal_page_first 358
_journal_page_last 363
_journal_paper_doi 10.1107/S0108768197000104
_journal_volume 53
_journal_year 1997
_chemical_formula_structural '(Mg (S O4))2 (Mg (O H)2)'
_chemical_formula_sum 'H2 Mg3 O10 S2'
_chemical_name_systematic 'Trimagnesium bis(sulfate(VI)) dihydroxide'
_space_group_IT_number 96
_symmetry_cell_setting tetragonal
_symmetry_Int_Tables_number 96
_symmetry_space_group_name_Hall 'P 4nw 2abw'
_symmetry_space_group_name_H-M 'P 43 21 2'
_cell_angle_alpha 90
_cell_angle_beta 90
_cell_angle_gamma 90
_cell_formula_units_Z 4
_cell_length_a 7.454(1)
_cell_length_b 7.454(1)
_cell_length_c 12.885(2)
_cell_volume 715.9
_cod_database_code 1100099

loop_
_symmetry_equiv_pos_as_xyz
x,y,z
-x,-y,1/2+z
1/2-y,1/2+x,3/4+z
1/2+y,1/2-x,1/4+z
y,x,-z
-y,-x,1/2-z
1/2-x,1/2+y,3/4-z
1/2+x,1/2-y,1/4-z

loop_
_atom_site_label
_atom_site_type_symbol
_atom_site_symmetry_multiplicity
_atom_site_Wyckoff_symbol
_atom_site_fract_x
_atom_site_fract_y
_atom_site_fract_z
_atom_site_occupancy
_atom_site_attached_hydrogens
_atom_site_calc_flag
Mg1 Mg2+ 4 a 0.1239(4) 0.1239(4) 0.5 1. 0 d
Mg2 Mg2+ 8 b 0.1007(2) 0.3555(2) 0.25618(6) 1. 0 d
S1 S6+ 8 b 0.2506(1) 0.99719(9) 0.12740(5) 1. 0 d
O1 O2- 8 b 0.1416(6) 0.1099(6) 0.1943(1) 1. 0 d
O2 O2- 8 b 0.3696(6) 0.8796(6) 0.1897(1) 1. 0 d
O3 O2- 8 b 0.2417(3) 0.4884(3) 0.1378(1) 1. 1 d
O4 O2- 8 b 0.1351(6) 0.8737(6) 0.0669(1) 1. 0 d
O5 O2- 8 b 0.3555(6) 0.1109(7) 0.0586(1) 1. 0 d
H1 H1+ 8 b -1. -1. -1. 1. 0 dum

loop_
_atom_type_symbol
_atom_type_oxidation_number
Mg2+ 2.000
S6+ 6.000
O2- -2.000
H1+ 1.000
